data_2214657
loop_
_publ_author_name
'Vembu, Nagarajan'
'Sparkes, Hazel A.'
'Howard, Judith A. K.'

_publ_section_title
;
 4-(Acetylamino)phenyl benzenesulfonate
;
_journal_coeditor_code GG2025
_journal_issue 8
_journal_name_full 'Acta Crystallographica Section E'
_journal_page_first o3544
_journal_page_last o3544
_journal_paper_doi 10.1107/S1600536807034332
_journal_volume 63
_journal_year 2007
_chemical_formula_iupac 'C14 H13 N O4 S'
_chemical_formula_moiety 'C14 H13 N O4 S'
_chemical_formula_sum 'C14 H13 N O4 S'
_chemical_formula_weight 291.31
_chemical_melting_point 386.5(5)
_chemical_name_common '4-phenylsulfonyloxy acetanilide'
_chemical_name_systematic
;
N-[4-(Acetylamino)phenyl]benzenesulfonate
;
_space_group_IT_number 14
_symmetry_cell_setting monoclinic
_symmetry_space_group_name_Hall '-P 2yn'
_symmetry_space_group_name_H-M 'P 1 21/n 1'
_atom_sites_solution_hydrogens geom
_atom_sites_solution_primary direct
_atom_sites_solution_secondary difmap
_audit_creation_method SHELXL-97
_cell_angle_alpha 90.00
_cell_angle_beta 110.144(4)
_cell_angle_gamma 90.00
_cell_formula_units_Z 4
_cell_length_a 11.9028(14)
_cell_length_b 8.7768(9)
_cell_length_c 13.7394(15)
_cell_measurement_reflns_used 5029
_cell_measurement_temperature 120(2)
_cell_measurement_theta_max 29.9
_cell_measurement_theta_min 2.8
_cell_volume 1347.5(3)
_computing_cell_refinement 'SAINT (Bruker, 1998)'
_computing_data_collection 'SMART (Bruker, 1998)'
_computing_data_reduction SAINT
_computing_molecular_graphics 'ORTEP-3 for Windows (Farrugia, 1997) and PLATON (Spek, 2003)'
_computing_publication_material SHELXL97
_computing_structure_refinement 'SHELXL97 (Sheldrick, 1997)'
_computing_structure_solution 'SHELXS97 (Sheldrick, 1997)'
_diffrn_ambient_temperature 120(2)
_diffrn_detector_area_resol_mean 8
_diffrn_measured_fraction_theta_full 0.999
_diffrn_measured_fraction_theta_max 0.921
_diffrn_measurement_device_type 'Bruker SMART CCD 1K area-detector'
_diffrn_measurement_method \w
_diffrn_radiation_monochromator graphite
_diffrn_radiation_source 'fine-focus sealed tube'
_diffrn_radiation_type MoK\a
_diffrn_radiation_wavelength 0.71073
_diffrn_reflns_av_R_equivalents 0.0263
_diffrn_reflns_av_sigmaI/netI 0.0331
_diffrn_reflns_limit_h_max 9
_diffrn_reflns_limit_h_min -16
_diffrn_reflns_limit_k_max 11
_diffrn_reflns_limit_k_min -11
_diffrn_reflns_limit_l_max 18
_diffrn_reflns_limit_l_min -19
_diffrn_reflns_number 9274
_diffrn_reflns_theta_full 27.50
_diffrn_reflns_theta_max 30.04
_diffrn_reflns_theta_min 1.96
_exptl_absorpt_coefficient_mu 0.253
_exptl_absorpt_correction_T_max 1.000
_exptl_absorpt_correction_T_min 0.869
_exptl_absorpt_correction_type multi-scan
_exptl_absorpt_process_details '(SADABS; Sheldrick, 1998a)'
_exptl_crystal_colour colourless
_exptl_crystal_density_diffrn 1.436
_exptl_crystal_density_method 'not measured'
_exptl_crystal_description block
_exptl_crystal_F_000 608
_exptl_crystal_size_max 0.32
_exptl_crystal_size_mid 0.28
_exptl_crystal_size_min 0.20
_refine_diff_density_max 0.422
_refine_diff_density_min -0.394
_refine_ls_extinction_method none
_refine_ls_goodness_of_fit_ref 1.037
_refine_ls_hydrogen_treatment mixed
_refine_ls_matrix_type full
_refine_ls_number_parameters 230
_refine_ls_number_reflns 3637
_refine_ls_number_restraints 0
_refine_ls_restrained_S_all 1.037
_refine_ls_R_factor_all 0.0486
_refine_ls_R_factor_gt 0.0378
_refine_ls_shift/su_max 0.001
_refine_ls_shift/su_mean 0.000
_refine_ls_structure_factor_coef Fsqd
_refine_ls_weighting_details 'w=1/[\s^2^(Fo^2^)+(0.0517P)^2^+0.484P] where P=(Fo^2^+2Fc^2^)/3'
_refine_ls_weighting_scheme calc
_refine_ls_wR_factor_gt 0.0979
_refine_ls_wR_factor_ref 0.1036
_reflns_number_gt 2983
_reflns_number_total 3637
_reflns_threshold_expression I>2\s(I)
_cod_data_source_file gg2025.cif
_cod_data_source_block I
_cod_depositor_comments
;
The following automatic conversions were performed:

'_chemical_melting_point' value '386-387' was changed to '386.5(5)' -
the average value was taken and precision was estimated.

Automatic conversion script
Id: cif_fix_values 1646 2011-03-28 12:23:43Z adriana 

The following automatic conversions were performed:

'_chemical_melting_point' value '386-387' was changed to '386.5(5)' -
the average value was taken and precision was estimated.

Automatic conversion script
Id: cif_fix_values 1715 2011-07-08 13:25:40Z adriana 
;
_cod_original_sg_symbol_H-M 'P 21/n'
_cod_database_code 2214657
_cod_database_fobs_code 2214657

loop_
_symmetry_equiv_pos_as_xyz
'x, y, z'
'-x+1/2, y+1/2, -z+1/2'
'-x, -y, -z'
'x-1/2, -y-1/2, z-1/2'

loop_
_atom_site_type_symbol
_atom_site_label
_atom_site_fract_x
_atom_site_fract_y
_atom_site_fract_z
_atom_site_U_iso_or_equiv
_atom_site_adp_type
_atom_site_calc_flag
_atom_site_occupancy
S S1 0.68262(3) 0.63484(4) 0.48846(3) 0.02158(11) Uani d 1
C C2 0.75999(13) 0.57481(16) 0.61551(11) 0.0203(3) Uani d 1
C C3 0.88245(14) 0.60072(18) 0.65761(12) 0.0264(3) Uani d 1
C C4 0.94228(15) 0.5596(2) 0.75990(13) 0.0304(3) Uani d 1
C C5 0.88100(15) 0.4921(2) 0.81739(12) 0.0297(3) Uani d 1
C C6 0.75873(16) 0.4664(2) 0.77403(13) 0.0308(4) Uani d 1
C C7 0.69649(14) 0.50892(19) 0.67272(12) 0.0274(3) Uani d 1
O O8 0.76729(10) 0.68778(12) 0.44310(9) 0.0277(2) Uani d 1
O O9 0.58457(10) 0.73088(13) 0.48467(9) 0.0304(3) Uani d 1
O O10 0.61972(9) 0.48512(12) 0.43025(8) 0.0229(2) Uani d 1
C C11 0.69032(12) 0.35872(16) 0.42162(11) 0.0203(3) Uani d 1
C C12 0.76458(13) 0.36714(17) 0.36377(11) 0.0225(3) Uani d 1
C C13 0.82522(14) 0.23759(17) 0.35126(11) 0.0228(3) Uani d 1
C C14 0.81121(13) 0.10049(17) 0.39774(11) 0.0204(3) Uani d 1
C C15 0.73370(14) 0.09522(17) 0.45465(12) 0.0232(3) Uani d 1
C C16 0.67308(13) 0.22412(17) 0.46683(12) 0.0236(3) Uani d 1
N N17 0.86890(12) -0.03536(15) 0.38809(10) 0.0231(3) Uani d 1
C C18 0.96450(13) -0.05347(18) 0.35576(12) 0.0249(3) Uani d 1
O O19 1.01465(12) 0.05343(14) 0.33170(12) 0.0423(3) Uani d 1
C C20 1.00092(16) -0.2161(2) 0.35039(14) 0.0291(3) Uani d 1
H H3 0.9265(18) 0.651(2) 0.6176(16) 0.035(5) Uiso d 1
H H4 1.0294(19) 0.578(2) 0.7907(16) 0.037(5) Uiso d 1
H H5 0.9233(19) 0.461(2) 0.8887(16) 0.041(6) Uiso d 1
H H6 0.720(2) 0.421(2) 0.8139(17) 0.044(6) Uiso d 1
H H7 0.6112(19) 0.493(2) 0.6414(15) 0.034(5) Uiso d 1
H H12 0.7745(16) 0.462(2) 0.3331(14) 0.026(5) Uiso d 1
H H13 0.8753(17) 0.244(2) 0.3133(14) 0.028(5) Uiso d 1
H H15 0.7254(15) 0.002(2) 0.4843(13) 0.021(4) Uiso d 1
H H16 0.6220(17) 0.221(2) 0.5066(15) 0.032(5) Uiso d 1
H H17 0.8453(17) -0.117(2) 0.4077(14) 0.027(5) Uiso d 1
H H20A 0.949(2) -0.270(2) 0.3034(17) 0.040 Uiso d 1
H H20B 1.0039(19) -0.273(2) 0.4107(17) 0.040 Uiso d 1
H H20C 1.076(2) -0.222(2) 0.3411(16) 0.040 Uiso d 1

loop_
_atom_site_aniso_label
_atom_site_aniso_U_11
_atom_site_aniso_U_22
_atom_site_aniso_U_33
_atom_site_aniso_U_12
_atom_site_aniso_U_13
_atom_site_aniso_U_23
S1 0.02313(18) 0.01753(17) 0.02454(18) 0.00093(13) 0.00880(14) 0.00177(13)
C2 0.0214(7) 0.0166(6) 0.0234(7) -0.0002(5) 0.0083(5) -0.0008(5)
C3 0.0236(7) 0.0261(7) 0.0302(8) -0.0047(6) 0.0100(6) 0.0006(6)
C4 0.0228(7) 0.0334(9) 0.0318(8) -0.0030(7) 0.0055(6) -0.0006(7)
C5 0.0317(8) 0.0338(8) 0.0227(7) 0.0035(7) 0.0082(6) 0.0007(6)
C6 0.0308(8) 0.0373(9) 0.0289(8) -0.0001(7) 0.0160(7) 0.0052(7)
C7 0.0224(7) 0.0320(8) 0.0296(8) -0.0013(6) 0.0112(6) 0.0019(6)
O8 0.0348(6) 0.0221(5) 0.0297(6) -0.0057(5) 0.0155(5) 0.0014(4)
O9 0.0313(6) 0.0255(6) 0.0337(6) 0.0101(5) 0.0102(5) 0.0035(5)
O10 0.0194(5) 0.0217(5) 0.0263(5) -0.0003(4) 0.0061(4) -0.0012(4)
C11 0.0177(6) 0.0203(7) 0.0208(6) -0.0009(5) 0.0039(5) -0.0026(5)
C12 0.0247(7) 0.0221(7) 0.0206(6) -0.0034(6) 0.0075(6) 0.0018(5)
C13 0.0241(7) 0.0245(7) 0.0217(7) -0.0032(6) 0.0104(6) -0.0006(5)
C14 0.0199(6) 0.0209(7) 0.0205(6) -0.0040(5) 0.0070(5) -0.0035(5)
C15 0.0264(7) 0.0195(7) 0.0265(7) -0.0048(6) 0.0126(6) -0.0002(6)
C16 0.0230(7) 0.0243(7) 0.0261(7) -0.0045(6) 0.0119(6) -0.0016(6)
N17 0.0266(6) 0.0186(6) 0.0270(6) -0.0030(5) 0.0129(5) -0.0018(5)
C18 0.0229(7) 0.0277(7) 0.0244(7) -0.0002(6) 0.0086(6) -0.0019(6)
O19 0.0382(7) 0.0309(6) 0.0720(10) 0.0004(6) 0.0370(7) 0.0054(6)
C20 0.0255(8) 0.0287(8) 0.0325(8) 0.0019(6) 0.0090(7) -0.0044(7)

loop_
_atom_type_symbol
_atom_type_description
_atom_type_scat_dispersion_real
_atom_type_scat_dispersion_imag
_atom_type_scat_source
C C 0.0033 0.0016 'International Tables Vol C Tables 4.2.6.8 and 6.1.1.4'
H H 0.0000 0.0000 'International Tables Vol C Tables 4.2.6.8 and 6.1.1.4'
N N 0.0061 0.0033 'International Tables Vol C Tables 4.2.6.8 and 6.1.1.4'
O O 0.0106 0.0060 'International Tables Vol C Tables 4.2.6.8 and 6.1.1.4'
S S 0.1246 0.1234 'International Tables Vol C Tables 4.2.6.8 and 6.1.1.4'

loop_
_geom_angle_atom_site_label_1
_geom_angle_atom_site_label_2
_geom_angle_atom_site_label_3
_geom_angle
_geom_angle_publ_flag
O8 S1 O9 118.81(7) y
O8 S1 O10 109.27(6) y
O9 S1 O10 103.48(6) y
O8 S1 C2 108.91(7) y
O9 S1 C2 110.92(7) y
O10 S1 C2 104.38(6) y
C3 C2 C7 121.97(14) ?
C3 C2 S1 118.81(12) ?
C7 C2 S1 119.16(11) ?
C4 C3 C2 118.57(15) ?
C4 C3 H3 119.7(12) ?
C2 C3 H3 121.6(12) ?
C5 C4 C3 120.25(15) ?
C5 C4 H4 120.5(12) ?
C3 C4 H4 119.2(12) ?
C4 C5 C6 120.45(15) ?
C4 C5 H5 120.4(12) ?
C6 C5 H5 119.2(12) ?
C7 C6 C5 120.46(15) ?
C7 C6 H6 120.8(14) ?
C5 C6 H6 118.7(14) ?
C6 C7 C2 118.29(15) ?
C6 C7 H7 121.6(12) ?
C2 C7 H7 120.1(12) ?
C11 O10 S1 119.93(9) y
C12 C11 C16 121.90(14) ?
C12 C11 O10 121.39(13) ?
C16 C11 O10 116.49(13) ?
C11 C12 C13 119.40(14) ?
C11 C12 H12 120.1(11) ?
C13 C12 H12 120.5(11) ?
C12 C13 C14 119.93(14) ?
C12 C13 H13 119.0(12) ?
C14 C13 H13 121.1(12) ?
C13 C14 C15 119.22(14) ?
C13 C14 N17 123.24(13) ?
C15 C14 N17 117.52(13) ?
C16 C15 C14 120.81(14) ?
C16 C15 H15 121.8(11) ?
C14 C15 H15 117.4(11) ?
C11 C16 C15 118.71(14) ?
C11 C16 H16 120.6(12) ?
C15 C16 H16 120.7(12) ?
C18 N17 C14 128.20(13) y
C18 N17 H17 114.3(13) ?
C14 N17 H17 117.4(13) ?
O19 C18 N17 122.68(15) ?
O19 C18 C20 122.87(14) ?
N17 C18 C20 114.44(14) ?
C18 C20 H20A 114.2(14) ?
C18 C20 H20B 112.1(13) ?
H20A C20 H20B 99.6(19) ?
C18 C20 H20C 111.4(13) ?
H20A C20 H20C 109.6(19) ?
H20B C20 H20C 109.4(18) ?

loop_
_geom_bond_atom_site_label_1
_geom_bond_atom_site_label_2
_geom_bond_distance
_geom_bond_publ_flag
S1 O8 1.4326(11) y
S1 O9 1.4260(11) y
S1 O10 1.5857(11) y
S1 C2 1.7509(15) y
C2 C3 1.389(2) ?
C2 C7 1.390(2) ?
C3 C4 1.387(2) ?
C3 H3 0.99(2) ?
C4 C5 1.380(2) ?
C4 H4 0.99(2) ?
C5 C6 1.388(2) ?
C5 H5 0.97(2) ?
C6 C7 1.384(2) ?
C6 H6 0.92(2) ?
C7 H7 0.97(2) ?
O10 C11 1.4211(17) y
C11 C12 1.379(2) ?
C11 C16 1.382(2) ?
C12 C13 1.389(2) ?
C12 H12 0.958(19) ?
C13 C14 1.399(2) ?
C13 H13 0.920(19) ?
C14 C15 1.401(2) ?
C14 N17 1.4047(19) y
C15 C16 1.383(2) ?
C15 H15 0.937(18) ?
C16 H16 0.947(19) ?
N17 C18 1.366(2) y
N17 H17 0.84(2) ?
C18 O19 1.2173(19) y
C18 C20 1.501(2) ?
C20 H20A 0.86(2) ?
C20 H20B 0.96(2) ?
C20 H20C 0.94(2) ?

loop_
_geom_hbond_atom_site_label_D
_geom_hbond_atom_site_label_H
_geom_hbond_atom_site_label_A
_geom_hbond_site_symmetry_A
_geom_hbond_distance_DH
_geom_hbond_distance_HA
_geom_hbond_distance_DA
_geom_hbond_angle_DHA
_geom_hbond_publ_flag
C3 H3 O8 . 0.99(2) 2.51(2) 2.892(2) 102.6(14) ?
C12 H12 O8 . 0.958(19) 2.513(18) 3.0140(19) 112.7(13) ?
C13 H13 O19 . 0.920(19) 2.308(19) 2.861(2) 118.3(14) ?
N17 H17 O8 1_545 0.84(2) 2.09(2) 2.9272(17) 173.3(18) y
C6 H6 O19 4_566 0.92(2) 2.55(2) 3.269(2) 135.5(18) y
C7 H7 O10 3_666 0.97(2) 2.59(2) 3.5360(19) 166.6(16) y
C16 H16 O9 3_666 0.947(19) 2.539(19) 3.3783(19) 147.9(15) y

loop_
_geom_torsion_atom_site_label_1
_geom_torsion_atom_site_label_2
_geom_torsion_atom_site_label_3
_geom_torsion_atom_site_label_4
_geom_torsion
_geom_torsion_publ_flag
O9 S1 C2 C3 -125.43(13) ?
O8 S1 C2 C3 7.12(14) ?
O10 S1 C2 C3 123.73(12) ?
O9 S1 C2 C7 51.76(14) ?
O8 S1 C2 C7 -175.69(12) ?
O10 S1 C2 C7 -59.08(13) ?
C7 C2 C3 C4 -0.2(2) ?
S1 C2 C3 C4 176.95(12) ?
C2 C3 C4 C5 1.1(3) ?
C3 C4 C5 C6 -0.8(3) ?
C4 C5 C6 C7 -0.4(3) ?
C5 C6 C7 C2 1.3(3) ?
C3 C2 C7 C6 -1.0(2) ?
S1 C2 C7 C6 -178.09(13) ?
O9 S1 O10 C11 -177.78(10) y
O8 S1 O10 C11 54.72(12) y
C2 S1 O10 C11 -61.64(11) y
S1 O10 C11 C12 -66.20(16) ?
S1 O10 C11 C16 119.02(12) ?
C16 C11 C12 C13 -0.8(2) ?
O10 C11 C12 C13 -175.30(13) ?
C11 C12 C13 C14 -0.4(2) ?
C12 C13 C14 C15 1.4(2) ?
C12 C13 C14 N17 179.59(13) ?
C13 C14 C15 C16 -1.2(2) ?
N17 C14 C15 C16 -179.52(14) ?
C12 C11 C16 C15 1.0(2) ?
O10 C11 C16 C15 175.73(13) ?
C14 C15 C16 C11 0.1(2) ?
C13 C14 N17 C18 16.3(2) ?
C15 C14 N17 C18 -165.51(15) ?
C14 N17 C18 O19 1.2(3) ?
C14 N17 C18 C20 -177.61(14) ?

loop_
_cod_related_entry_id
_cod_related_entry_database
_cod_related_entry_code
1 ChemSpider 3103066
